data_1516541
loop_
_publ_author_name
'Murray, Benjamin S.'
'Menin, Laure'
'Scopelliti, Rosario'
'Dyson, Paul J.'

_publ_section_title
;
 Conformational control of anticancer activity: the application of
 arene-linked dinuclear ruthenium(ii) organometallics
;
_journal_issue 6
_journal_name_full 'Chemical Science'
_journal_page_first 2536
_journal_paper_doi 10.1039/c4sc00116h
_journal_volume 5
_journal_year 2014
_chemical_formula_moiety 'C50 H60 N8 O10 P2 Ru2, 4(H2 O)'
_chemical_formula_sum 'C50 H68 N8 O14 P2 Ru2'
_chemical_formula_weight 1269.20
_space_group_IT_number 2
_symmetry_cell_setting triclinic
_symmetry_space_group_name_Hall '-P 1'
_symmetry_space_group_name_H-M 'P -1'
_atom_sites_solution_hydrogens geom
_atom_sites_solution_primary direct
_atom_sites_solution_secondary difmap
_audit_creation_method SHELXL-97
_audit_update_record
;
2013-09-17 # Formatted by publCIF

;
_cell_angle_alpha 72.028(7)
_cell_angle_beta 67.580(7)
_cell_angle_gamma 67.069(7)
_cell_formula_units_Z 1
_cell_length_a 9.8881(8)
_cell_length_b 12.5811(9)
_cell_length_c 12.6829(10)
_cell_measurement_reflns_used 9937
_cell_measurement_temperature 293(2)
_cell_measurement_theta_max 29.3123
_cell_measurement_theta_min 2.7370
_cell_volume 1319.4(2)
_computing_cell_refinement
; 
CrysAlisPro, Agilent Technologies, 
Version 1.171.35.21 (release 20-01-2012 CrysAlis171 .NET) 
(compiled Jan 23 2012,18:06:46) 
;
_computing_data_collection
; 
CrysAlisPro, Agilent Technologies, 
Version 1.171.35.21 (release 20-01-2012 CrysAlis171 .NET) 
(compiled Jan 23 2012,18:06:46) 
;
_computing_data_reduction
; 
CrysAlisPro, Agilent Technologies, 
Version 1.171.35.21 (release 20-01-2012 CrysAlis171 .NET) 
(compiled Jan 23 2012,18:06:46) 
;
_computing_molecular_graphics 'Bruker SHELXTL'
_computing_publication_material 'Bruker SHELXTL'
_computing_structure_refinement 'SHELXL-97 (Sheldrick, 1997)'
_computing_structure_solution 'SHELXS-97 (Sheldrick, 1990)'
_diffrn_ambient_temperature 293(2)
_diffrn_detector_area_resol_mean 10.2665
_diffrn_measured_fraction_theta_full 0.985
_diffrn_measured_fraction_theta_max 0.895
_diffrn_measurement_device_type 'SuperNova, Dual, Cu at zero, Atlas'
_diffrn_measurement_method 'omega scans'
_diffrn_radiation_monochromator mirror
_diffrn_radiation_source 'SuperNova (Mo) X-ray Source'
_diffrn_radiation_type 'Mo K\a'
_diffrn_radiation_wavelength 0.71073
_diffrn_reflns_av_R_equivalents 0.0714
_diffrn_reflns_av_sigmaI/netI 0.0624
_diffrn_reflns_limit_h_max 13
_diffrn_reflns_limit_h_min -13
_diffrn_reflns_limit_k_max 16
_diffrn_reflns_limit_k_min -16
_diffrn_reflns_limit_l_max 17
_diffrn_reflns_limit_l_min -16
_diffrn_reflns_number 23414
_diffrn_reflns_theta_full 27.50
_diffrn_reflns_theta_max 29.38
_diffrn_reflns_theta_min 2.74
_exptl_absorpt_coefficient_mu 0.707
_exptl_absorpt_correction_T_max 1.00000
_exptl_absorpt_correction_T_min 0.70076
_exptl_absorpt_correction_type multi-scan
_exptl_absorpt_process_details
; 
CrysAlisPro, Agilent Technologies, 
Version 1.171.35.21 (release 20-01-2012 CrysAlis171 .NET) 
(compiled Jan 23 2012,18:06:46) 
Empirical absorption correction using spherical harmonics, 
 implemented in SCALE3 ABSPACK scaling algorithm. 
;
_exptl_crystal_colour yellow
_exptl_crystal_density_diffrn 1.597
_exptl_crystal_density_method 'not measured'
_exptl_crystal_description plate
_exptl_crystal_F_000 654
_exptl_crystal_size_max 0.30
_exptl_crystal_size_mid 0.23
_exptl_crystal_size_min 0.04
_refine_diff_density_max 1.336
_refine_diff_density_min -0.654
_refine_diff_density_rms 0.114
_refine_ls_extinction_method none
_refine_ls_goodness_of_fit_ref 1.075
_refine_ls_hydrogen_treatment mixed
_refine_ls_matrix_type full
_refine_ls_number_parameters 360
_refine_ls_number_reflns 6516
_refine_ls_number_restraints 6
_refine_ls_restrained_S_all 1.074
_refine_ls_R_factor_all 0.0639
_refine_ls_R_factor_gt 0.0491
_refine_ls_shift/su_max 0.000
_refine_ls_shift/su_mean 0.000
_refine_ls_structure_factor_coef Fsqd
_refine_ls_weighting_details 'calc w=1/[\s^2^(Fo^2^)+(0.0562P)^2^+1.0084P] where P=(Fo^2^+2Fc^2^)/3'
_refine_ls_weighting_scheme calc
_refine_ls_wR_factor_gt 0.1154
_refine_ls_wR_factor_ref 0.1246
_reflns_number_gt 5369
_reflns_number_total 6516
_reflns_threshold_expression >2sigma(I)
_cod_data_source_file c4sc00116h2.cif
_cod_data_source_block 4a
_cod_original_cell_volume 1319.36(17)
_cod_database_code 1516541

loop_
_symmetry_equiv_pos_as_xyz
'x, y, z'
'-x, -y, -z'

loop_
_atom_site_label
_atom_site_type_symbol
_atom_site_fract_x
_atom_site_fract_y
_atom_site_fract_z
_atom_site_U_iso_or_equiv
_atom_site_adp_type
_atom_site_occupancy
_atom_site_symmetry_multiplicity
_atom_site_calc_flag
_atom_site_refinement_flags
Ru1 Ru 0.23516(3) 0.24415(2) 0.26626(2) 0.02567(10) Uani 1 1 d .
P1 P 0.08651(10) 0.15946(8) 0.23492(8) 0.0274(2) Uani 1 1 d .
O1 O 0.0318(3) 0.3709(2) 0.3345(2) 0.0359(6) Uani 1 1 d .
O2 O 0.2034(3) 0.3662(2) 0.1163(2) 0.0375(6) Uani 1 1 d .
O3 O -0.1200(3) 0.5494(3) 0.2844(3) 0.0570(8) Uani 1 1 d .
O4 O 0.0778(4) 0.5526(3) 0.0604(3) 0.0639(9) Uani 1 1 d .
O5 O 0.6004(3) 0.2003(2) 0.5229(3) 0.0516(8) Uani 1 1 d .
N1 N -0.1666(3) 0.1810(3) 0.1798(3) 0.0394(7) Uani 1 1 d .
N2 N 0.0752(4) 0.0344(3) 0.0972(3) 0.0430(8) Uani 1 1 d .
N3 N -0.0663(4) -0.0039(3) 0.3057(3) 0.0453(8) Uani 1 1 d .
N4 N 0.4252(4) 0.3730(3) 0.5615(3) 0.0329(7) Uani 1 1 d .
H4 H 0.339(5) 0.402(3) 0.593(3) 0.030(11) Uiso 1 1 d .
C1 C -0.0067(4) 0.4641(3) 0.2609(4) 0.0354(8) Uani 1 1 d .
C2 C 0.0982(4) 0.4648(3) 0.1348(4) 0.0378(9) Uani 1 1 d .
C3 C -0.0973(4) 0.2516(3) 0.2047(4) 0.0376(8) Uani 1 1 d .
H3A H -0.1679 0.2873 0.2712 0.045 Uiso 1 1 calc R
H3B H -0.0795 0.3142 0.1386 0.045 Uiso 1 1 calc R
C4 C 0.1793(4) 0.0823(3) 0.1117(3) 0.0365(8) Uani 1 1 d .
H4A H 0.2118 0.1364 0.0412 0.044 Uiso 1 1 calc R
H4B H 0.2702 0.0188 0.1240 0.044 Uiso 1 1 calc R
C5 C 0.0179(5) 0.0421(4) 0.3458(4) 0.0441(10) Uani 1 1 d .
H5A H 0.1052 -0.0214 0.3644 0.053 Uiso 1 1 calc R
H5B H -0.0490 0.0725 0.4160 0.053 Uiso 1 1 calc R
C6 C -0.0642(5) 0.1277(4) 0.0778(4) 0.0452(10) Uani 1 1 d .
H6A H -0.0341 0.1887 0.0142 0.054 Uiso 1 1 calc R
H6B H -0.1207 0.0954 0.0546 0.054 Uiso 1 1 calc R
C7 C 0.0305(5) -0.0519(4) 0.2010(4) 0.0511(11) Uani 1 1 d .
H7A H -0.0235 -0.0918 0.1845 0.061 Uiso 1 1 calc R
H7B H 0.1233 -0.1103 0.2163 0.061 Uiso 1 1 calc R
C8 C -0.2014(4) 0.0891(4) 0.2796(4) 0.0444(10) Uani 1 1 d .
H8A H -0.2628 0.0536 0.2655 0.053 Uiso 1 1 calc R
H8B H -0.2635 0.1251 0.3473 0.053 Uiso 1 1 calc R
C9 C 0.4760(4) 0.1457(4) 0.1935(4) 0.0396(9) Uani 1 1 d .
C10 C 0.4032(4) 0.0724(3) 0.2883(4) 0.0391(9) Uani 1 1 d .
H10 H 0.4068 0.0013 0.2778 0.047 Uiso 1 1 calc R
C11 C 0.3252(4) 0.1036(3) 0.3986(3) 0.0338(8) Uani 1 1 d .
H11 H 0.2793 0.0529 0.4597 0.041 Uiso 1 1 calc R
C12 C 0.3166(4) 0.2116(3) 0.4167(3) 0.0280(7) Uani 1 1 d .
C13 C 0.3956(4) 0.2847(3) 0.3226(3) 0.0315(7) Uani 1 1 d .
H13 H 0.3962 0.3543 0.3337 0.038 Uiso 1 1 calc R
C14 C 0.4715(4) 0.2515(4) 0.2146(4) 0.0384(9) Uani 1 1 d .
H14 H 0.5211 0.3005 0.1541 0.046 Uiso 1 1 calc R
C15 C 0.5534(5) 0.1149(5) 0.0749(4) 0.0642(15) Uani 1 1 d .
H15A H 0.6614 0.0766 0.0649 0.096 Uiso 1 1 calc R
H15B H 0.5391 0.1853 0.0172 0.096 Uiso 1 1 calc R
H15C H 0.5093 0.0632 0.0668 0.096 Uiso 1 1 calc R
C16 C 0.2297(4) 0.2486(3) 0.5321(3) 0.0333(8) Uani 1 1 d .
H16A H 0.1451 0.2158 0.5705 0.040 Uiso 1 1 calc R
H16B H 0.1870 0.3335 0.5204 0.040 Uiso 1 1 calc R
C17 C 0.3351(4) 0.2068(3) 0.6095(3) 0.0344(8) Uani 1 1 d .
H17A H 0.2738 0.2277 0.6850 0.041 Uiso 1 1 calc R
H17B H 0.3769 0.1218 0.6209 0.041 Uiso 1 1 calc R
C18 C 0.4668(4) 0.2581(3) 0.5607(3) 0.0311(7) Uani 1 1 d .
C19 C 0.5361(4) 0.4363(3) 0.5272(3) 0.0351(8) Uani 1 1 d .
H19 H 0.6276 0.4000 0.4682 0.042 Uiso 1 1 calc R
C20 C 0.5848(5) 0.4303(3) 0.6303(4) 0.0382(9) Uani 1 1 d .
C21 C 0.7398(5) 0.3949(4) 0.6222(4) 0.0467(10) Uani 1 1 d .
H21 H 0.8143 0.3781 0.5525 0.056 Uiso 1 1 calc R
C22 C 0.7838(6) 0.3844(4) 0.7180(5) 0.0559(12) Uani 1 1 d .
H22 H 0.8876 0.3608 0.7119 0.067 Uiso 1 1 calc R
C23 C 0.6751(7) 0.4086(4) 0.8210(5) 0.0607(14) Uani 1 1 d .
H23 H 0.7055 0.3989 0.8853 0.073 Uiso 1 1 calc R
C24 C 0.5206(6) 0.4472(4) 0.8300(4) 0.0542(12) Uani 1 1 d .
H24 H 0.4468 0.4660 0.8992 0.065 Uiso 1 1 calc R
C25 C 0.4763(5) 0.4579(4) 0.7344(4) 0.0439(9) Uani 1 1 d .
H25 H 0.3722 0.4838 0.7404 0.053 Uiso 1 1 calc R
O6 O 0.2548(4) 0.2983(3) -0.0973(3) 0.0650(9) Uani 1 1 d D
H6C H 0.242(7) 0.327(5) -0.034(4) 0.098 Uiso 1 1 d D
H6D H 0.179(6) 0.342(5) -0.133(5) 0.098 Uiso 1 1 d D
O7 O 0.5497(5) 0.1640(3) 0.7993(3) 0.0698(10) Uani 1 1 d D
H7C H 0.451(5) 0.209(5) 0.834(6) 0.105 Uiso 1 1 d D
H7D H 0.578(8) 0.220(5) 0.737(4) 0.105 Uiso 1 1 d D

loop_
_atom_site_aniso_label
_atom_site_aniso_U_11
_atom_site_aniso_U_22
_atom_site_aniso_U_33
_atom_site_aniso_U_23
_atom_site_aniso_U_13
_atom_site_aniso_U_12
Ru1 0.02445(15) 0.02509(15) 0.03004(17) -0.00762(11) -0.01255(11) -0.00409(10)
P1 0.0260(4) 0.0283(4) 0.0314(5) -0.0073(4) -0.0131(4) -0.0063(3)
O1 0.0318(13) 0.0363(13) 0.0359(14) -0.0127(11) -0.0104(11) -0.0020(11)
O2 0.0361(14) 0.0405(14) 0.0298(14) -0.0014(11) -0.0123(11) -0.0072(11)
O3 0.0399(16) 0.0389(16) 0.079(2) -0.0200(16) -0.0166(15) 0.0067(13)
O4 0.068(2) 0.0469(18) 0.065(2) 0.0161(16) -0.0325(18) -0.0141(16)
O5 0.0435(16) 0.0369(15) 0.068(2) -0.0225(14) -0.0072(14) -0.0051(13)
N1 0.0329(16) 0.0458(18) 0.045(2) -0.0090(15) -0.0168(14) -0.0128(14)
N2 0.0337(17) 0.054(2) 0.051(2) -0.0270(17) -0.0081(15) -0.0153(15)
N3 0.0442(19) 0.0430(19) 0.053(2) 0.0002(16) -0.0165(16) -0.0231(16)
N4 0.0318(17) 0.0277(15) 0.0425(19) -0.0091(14) -0.0111(14) -0.0105(13)
C1 0.0293(18) 0.0291(17) 0.053(2) -0.0140(17) -0.0155(16) -0.0059(14)
C2 0.0346(19) 0.0327(19) 0.051(2) -0.0019(17) -0.0226(17) -0.0097(16)
C3 0.0321(18) 0.0360(19) 0.048(2) -0.0089(17) -0.0186(17) -0.0061(15)
C4 0.0297(18) 0.046(2) 0.041(2) -0.0212(18) -0.0060(15) -0.0128(16)
C5 0.049(2) 0.051(2) 0.034(2) 0.0042(18) -0.0189(18) -0.020(2)
C6 0.045(2) 0.063(3) 0.042(2) -0.012(2) -0.0194(19) -0.023(2)
C7 0.050(2) 0.041(2) 0.075(3) -0.017(2) -0.023(2) -0.018(2)
C8 0.0302(19) 0.057(2) 0.049(2) -0.010(2) -0.0068(17) -0.0202(18)
C9 0.0248(17) 0.053(2) 0.042(2) -0.0202(19) -0.0163(16) 0.0014(16)
C10 0.0363(19) 0.0277(17) 0.063(3) -0.0166(18) -0.0328(19) 0.0044(15)
C11 0.040(2) 0.0264(16) 0.042(2) -0.0015(15) -0.0254(17) -0.0085(15)
C12 0.0282(16) 0.0271(16) 0.0353(19) -0.0066(14) -0.0184(14) -0.0059(13)
C13 0.0282(17) 0.0348(18) 0.039(2) -0.0084(16) -0.0154(15) -0.0112(14)
C14 0.0234(17) 0.049(2) 0.042(2) -0.0097(18) -0.0134(15) -0.0066(16)
C15 0.034(2) 0.107(4) 0.061(3) -0.052(3) -0.009(2) -0.008(2)
C16 0.0335(18) 0.0348(18) 0.035(2) -0.0078(16) -0.0089(15) -0.0148(15)
C17 0.048(2) 0.0299(17) 0.032(2) -0.0020(15) -0.0164(16) -0.0184(16)
C18 0.043(2) 0.0280(16) 0.0291(18) -0.0061(14) -0.0170(16) -0.0116(15)
C19 0.0334(18) 0.0326(18) 0.041(2) -0.0102(16) -0.0088(16) -0.0113(15)
C20 0.045(2) 0.0363(19) 0.043(2) -0.0013(17) -0.0191(18) -0.0217(17)
C21 0.042(2) 0.046(2) 0.059(3) -0.009(2) -0.022(2) -0.0150(19)
C22 0.060(3) 0.049(3) 0.076(4) -0.001(2) -0.042(3) -0.022(2)
C23 0.094(4) 0.056(3) 0.062(3) 0.009(2) -0.052(3) -0.040(3)
C24 0.077(3) 0.062(3) 0.039(2) -0.003(2) -0.019(2) -0.042(3)
C25 0.047(2) 0.047(2) 0.044(2) -0.0043(19) -0.0153(19) -0.0224(19)
O6 0.064(2) 0.056(2) 0.058(2) -0.0011(17) -0.0247(18) -0.0025(17)
O7 0.097(3) 0.0410(18) 0.066(3) -0.0124(16) -0.038(2) -0.0019(18)

loop_
_atom_type_symbol
_atom_type_description
_atom_type_scat_dispersion_real
_atom_type_scat_dispersion_imag
_atom_type_scat_source
C C 0.0033 0.0016 'International Tables Vol C Tables 4.2.6.8 and 6.1.1.4'
H H 0.0000 0.0000 'International Tables Vol C Tables 4.2.6.8 and 6.1.1.4'
N N 0.0061 0.0033 'International Tables Vol C Tables 4.2.6.8 and 6.1.1.4'
O O 0.0106 0.0060 'International Tables Vol C Tables 4.2.6.8 and 6.1.1.4'
P P 0.1023 0.0942 'International Tables Vol C Tables 4.2.6.8 and 6.1.1.4'
Ru Ru -1.2594 0.8363 'International Tables Vol C Tables 4.2.6.8 and 6.1.1.4'

loop_
_geom_angle_atom_site_label_1
_geom_angle_atom_site_label_2
_geom_angle_atom_site_label_3
_geom_angle
_geom_angle_site_symmetry_1
_geom_angle_site_symmetry_3
O2 Ru1 O1 78.54(10) . .
O2 Ru1 C10 130.79(14) . .
O1 Ru1 C10 150.20(14) . .
O2 Ru1 C9 98.14(13) . .
O1 Ru1 C9 164.49(13) . .
C10 Ru1 C9 37.78(16) . .
O2 Ru1 C11 166.50(12) . .
O1 Ru1 C11 113.91(13) . .
C10 Ru1 C11 37.70(15) . .
C9 Ru1 C11 68.46(15) . .
O2 Ru1 C14 89.26(13) . .
O1 Ru1 C14 126.85(13) . .
C10 Ru1 C14 66.93(15) . .
C9 Ru1 C14 37.65(15) . .
C11 Ru1 C14 79.07(14) . .
O2 Ru1 C12 142.27(11) . .
O1 Ru1 C12 92.07(11) . .
C10 Ru1 C12 67.90(13) . .
C9 Ru1 C12 81.29(13) . .
C11 Ru1 C12 37.35(12) . .
C14 Ru1 C12 67.25(14) . .
O2 Ru1 C13 107.25(12) . .
O1 Ru1 C13 98.69(12) . .
C10 Ru1 C13 79.09(13) . .
C9 Ru1 C13 67.59(14) . .
C11 Ru1 C13 66.91(13) . .
C14 Ru1 C13 36.52(14) . .
C12 Ru1 C13 37.58(13) . .
O2 Ru1 P1 85.45(8) . .
O1 Ru1 P1 87.97(7) . .
C10 Ru1 P1 89.32(10) . .
C9 Ru1 P1 106.98(11) . .
C11 Ru1 P1 99.73(9) . .
C14 Ru1 P1 142.89(11) . .
C12 Ru1 P1 131.12(9) . .
C13 Ru1 P1 166.56(9) . .
C4 P1 C5 98.0(2) . .
C4 P1 C3 99.94(18) . .
C5 P1 C3 98.07(18) . .
C4 P1 Ru1 115.76(11) . .
C5 P1 Ru1 120.58(13) . .
C3 P1 Ru1 120.18(12) . .
C1 O1 Ru1 114.7(2) . .
C2 O2 Ru1 114.7(2) . .
C8 N1 C6 109.6(3) . .
C8 N1 C3 110.9(3) . .
C6 N1 C3 111.0(3) . .
C4 N2 C7 110.0(3) . .
C4 N2 C6 111.2(3) . .
C7 N2 C6 109.0(3) . .
C7 N3 C8 108.0(4) . .
C7 N3 C5 111.2(3) . .
C8 N3 C5 110.9(3) . .
C18 N4 C19 123.0(3) . .
C18 N4 H4 116(3) . .
C19 N4 H4 120(3) . .
O3 C1 O1 124.6(4) . .
O3 C1 C2 119.4(4) . .
O1 C1 C2 116.0(3) . .
O4 C2 O2 124.6(4) . .
O4 C2 C1 120.7(4) . .
O2 C2 C1 114.7(3) . .
N1 C3 P1 110.8(2) . .
N1 C3 H3A 109.5 . .
P1 C3 H3A 109.5 . .
N1 C3 H3B 109.5 . .
P1 C3 H3B 109.5 . .
H3A C3 H3B 108.1 . .
N2 C4 P1 111.7(2) . .
N2 C4 H4A 109.3 . .
P1 C4 H4A 109.3 . .
N2 C4 H4B 109.3 . .
P1 C4 H4B 109.3 . .
H4A C4 H4B 107.9 . .
N3 C5 P1 111.7(3) . .
N3 C5 H5A 109.3 . .
P1 C5 H5A 109.3 . .
N3 C5 H5B 109.3 . .
P1 C5 H5B 109.3 . .
H5A C5 H5B 107.9 . .
N1 C6 N2 113.9(3) . .
N1 C6 H6A 108.8 . .
N2 C6 H6A 108.8 . .
N1 C6 H6B 108.8 . .
N2 C6 H6B 108.8 . .
H6A C6 H6B 107.7 . .
N3 C7 N2 115.3(3) . .
N3 C7 H7A 108.5 . .
N2 C7 H7A 108.5 . .
N3 C7 H7B 108.5 . .
N2 C7 H7B 108.5 . .
H7A C7 H7B 107.5 . .
N1 C8 N3 114.7(3) . .
N1 C8 H8A 108.6 . .
N3 C8 H8A 108.6 . .
N1 C8 H8B 108.6 . .
N3 C8 H8B 108.6 . .
H8A C8 H8B 107.6 . .
C10 C9 C14 117.0(4) . .
C10 C9 C15 122.0(4) . .
C14 C9 C15 121.0(4) . .
C10 C9 Ru1 70.3(2) . .
C14 C9 Ru1 71.9(2) . .
C15 C9 Ru1 127.8(3) . .
C11 C10 C9 122.0(3) . .
C11 C10 Ru1 72.3(2) . .
C9 C10 Ru1 71.9(2) . .
C11 C10 H10 119.0 . .
C9 C10 H10 119.0 . .
Ru1 C10 H10 129.3 . .
C10 C11 C12 120.2(3) . .
C10 C11 Ru1 70.0(2) . .
C12 C11 Ru1 71.92(19) . .
C10 C11 H11 119.9 . .
C12 C11 H11 119.9 . .
Ru1 C11 H11 130.8 . .
C11 C12 C13 118.5(3) . .
C11 C12 C16 121.2(3) . .
C13 C12 C16 120.3(3) . .
C11 C12 Ru1 70.73(19) . .
C13 C12 Ru1 72.25(19) . .
C16 C12 Ru1 129.5(2) . .
C14 C13 C12 119.8(3) . .
C14 C13 Ru1 70.4(2) . .
C12 C13 Ru1 70.17(18) . .
C14 C13 H13 120.1 . .
C12 C13 H13 120.1 . .
Ru1 C13 H13 132.2 . .
C13 C14 C9 122.4(4) . .
C13 C14 Ru1 73.0(2) . .
C9 C14 Ru1 70.5(2) . .
C13 C14 H14 118.8 . .
C9 C14 H14 118.8 . .
Ru1 C14 H14 130.5 . .
C9 C15 H15A 109.5 . .
C9 C15 H15B 109.5 . .
H15A C15 H15B 109.5 . .
C9 C15 H15C 109.5 . .
H15A C15 H15C 109.5 . .
H15B C15 H15C 109.5 . .
C12 C16 C17 111.0(3) . .
C12 C16 H16A 109.4 . .
C17 C16 H16A 109.4 . .
C12 C16 H16B 109.4 . .
C17 C16 H16B 109.4 . .
H16A C16 H16B 108.0 . .
C18 C17 C16 113.9(3) . .
C18 C17 H17A 108.8 . .
C16 C17 H17A 108.8 . .
C18 C17 H17B 108.8 . .
C16 C17 H17B 108.8 . .
H17A C17 H17B 107.7 . .
O5 C18 N4 122.3(3) . .
O5 C18 C17 123.0(3) . .
N4 C18 C17 114.7(3) . .
N4 C19 C20 111.4(3) . .
N4 C19 C19 108.2(4) . 2_666
C20 C19 C19 111.7(4) . 2_666
N4 C19 H19 108.5 . .
C20 C19 H19 108.5 . .
C19 C19 H19 108.5 2_666 .
C25 C20 C21 118.5(4) . .
C25 C20 C19 121.1(4) . .
C21 C20 C19 120.4(4) . .
C20 C21 C22 120.2(5) . .
C20 C21 H21 119.9 . .
C22 C21 H21 119.9 . .
C23 C22 C21 120.4(4) . .
C23 C22 H22 119.8 . .
C21 C22 H22 119.8 . .
C22 C23 C24 120.2(4) . .
C22 C23 H23 119.9 . .
C24 C23 H23 119.9 . .
C23 C24 C25 119.5(5) . .
C23 C24 H24 120.3 . .
C25 C24 H24 120.3 . .
C20 C25 C24 121.1(4) . .
C20 C25 H25 119.5 . .
C24 C25 H25 119.5 . .
H6C O6 H6D 113(6) . .
H7C O7 H7D 99(6) . .

loop_
_geom_bond_atom_site_label_1
_geom_bond_atom_site_label_2
_geom_bond_distance
_geom_bond_site_symmetry_2
Ru1 O2 2.085(2) .
Ru1 O1 2.088(2) .
Ru1 C10 2.166(3) .
Ru1 C9 2.188(4) .
Ru1 C11 2.195(3) .
Ru1 C14 2.205(3) .
Ru1 C12 2.211(3) .
Ru1 C13 2.238(3) .
Ru1 P1 2.3197(9) .
P1 C4 1.837(4) .
P1 C5 1.841(4) .
P1 C3 1.847(4) .
O1 C1 1.280(5) .
O2 C2 1.290(5) .
O3 C1 1.225(4) .
O4 C2 1.216(5) .
O5 C18 1.220(4) .
N1 C8 1.460(5) .
N1 C6 1.468(5) .
N1 C3 1.474(5) .
N2 C4 1.467(5) .
N2 C7 1.468(6) .
N2 C6 1.470(5) .
N3 C7 1.455(6) .
N3 C8 1.464(5) .
N3 C5 1.472(5) .
N4 C18 1.342(4) .
N4 C19 1.459(5) .
N4 H4 0.78(4) .
C1 C2 1.539(6) .
C3 H3A 0.9700 .
C3 H3B 0.9700 .
C4 H4A 0.9700 .
C4 H4B 0.9700 .
C5 H5A 0.9700 .
C5 H5B 0.9700 .
C6 H6A 0.9700 .
C6 H6B 0.9700 .
C7 H7A 0.9700 .
C7 H7B 0.9700 .
C8 H8A 0.9700 .
C8 H8B 0.9700 .
C9 C10 1.410(6) .
C9 C14 1.417(6) .
C9 C15 1.500(6) .
C10 C11 1.409(6) .
C10 H10 0.9300 .
C11 C12 1.411(5) .
C11 H11 0.9300 .
C12 C13 1.433(5) .
C12 C16 1.499(5) .
C13 C14 1.393(5) .
C13 H13 0.9300 .
C14 H14 0.9300 .
C15 H15A 0.9600 .
C15 H15B 0.9600 .
C15 H15C 0.9600 .
C16 C17 1.537(5) .
C16 H16A 0.9700 .
C16 H16B 0.9700 .
C17 C18 1.513(5) .
C17 H17A 0.9700 .
C17 H17B 0.9700 .
C19 C20 1.529(5) .
C19 C19 1.535(7) 2_666
C19 H19 0.9800 .
C20 C25 1.388(6) .
C20 C21 1.390(5) .
C21 C22 1.395(6) .
C21 H21 0.9300 .
C22 C23 1.369(7) .
C22 H22 0.9300 .
C23 C24 1.381(7) .
C23 H23 0.9300 .
C24 C25 1.393(6) .
C24 H24 0.9300 .
C25 H25 0.9300 .
O6 H6C 0.93(3) .
O6 H6D 0.92(3) .
O7 H7C 0.93(3) .
O7 H7D 0.92(3) .

loop_
_geom_hbond_atom_site_label_D
_geom_hbond_atom_site_label_H
_geom_hbond_atom_site_label_A
_geom_hbond_distance_DH
_geom_hbond_distance_HA
_geom_hbond_distance_DA
_geom_hbond_angle_DHA
_geom_hbond_site_symmetry_A
N4 H4 O3 0.78(4) 2.11(4) 2.874(5) 166(4) 2_566
O6 H6C O2 0.93(3) 1.97(3) 2.892(5) 170(6) .
O6 H6D O3 0.92(3) 2.13(4) 2.949(5) 148(6) 2_565
O6 H6D O4 0.92(3) 2.32(5) 3.019(5) 132(5) 2_565
O7 H7C O6 0.93(3) 1.85(3) 2.773(5) 180(8) 1_556

loop_
_geom_torsion_atom_site_label_1
_geom_torsion_atom_site_label_2
_geom_torsion_atom_site_label_3
_geom_torsion_atom_site_label_4
_geom_torsion
_geom_torsion_site_symmetry_1
_geom_torsion_site_symmetry_4
O2 Ru1 P1 C4 71.69(17) . .
O1 Ru1 P1 C4 150.35(17) . .
C10 Ru1 P1 C4 -59.33(19) . .
C9 Ru1 P1 C4 -25.44(19) . .
C11 Ru1 P1 C4 -95.73(18) . .
C14 Ru1 P1 C4 -11.0(2) . .
C12 Ru1 P1 C4 -118.67(19) . .
C13 Ru1 P1 C4 -89.5(4) . .
O2 Ru1 P1 C5 -170.63(19) . .
O1 Ru1 P1 C5 -91.98(19) . .
C10 Ru1 P1 C5 58.3(2) . .
C9 Ru1 P1 C5 92.2(2) . .
C11 Ru1 P1 C5 21.9(2) . .
C14 Ru1 P1 C5 106.6(2) . .
C12 Ru1 P1 C5 -1.0(2) . .
C13 Ru1 P1 C5 28.2(5) . .
O2 Ru1 P1 C3 -48.47(17) . .
O1 Ru1 P1 C3 30.19(17) . .
C10 Ru1 P1 C3 -179.5(2) . .
C9 Ru1 P1 C3 -145.6(2) . .
C11 Ru1 P1 C3 144.10(19) . .
C14 Ru1 P1 C3 -131.2(2) . .
C12 Ru1 P1 C3 121.2(2) . .
C13 Ru1 P1 C3 150.3(4) . .
O2 Ru1 O1 C1 -7.0(2) . .
C10 Ru1 O1 C1 -177.8(3) . .
C9 Ru1 O1 C1 72.0(5) . .
C11 Ru1 O1 C1 167.5(2) . .
C14 Ru1 O1 C1 73.3(3) . .
C12 Ru1 O1 C1 136.1(2) . .
C13 Ru1 O1 C1 99.0(2) . .
P1 Ru1 O1 C1 -92.8(2) . .
O1 Ru1 O2 C2 11.0(2) . .
C10 Ru1 O2 C2 -175.0(2) . .
C9 Ru1 O2 C2 -153.6(3) . .
C11 Ru1 O2 C2 -146.9(5) . .
C14 Ru1 O2 C2 -116.9(3) . .
C12 Ru1 O2 C2 -67.3(3) . .
C13 Ru1 O2 C2 -84.6(3) . .
P1 Ru1 O2 C2 99.9(2) . .
Ru1 O1 C1 O3 -178.3(3) . .
Ru1 O1 C1 C2 2.6(4) . .
Ru1 O2 C2 O4 168.5(3) . .
Ru1 O2 C2 C1 -12.8(4) . .
O3 C1 C2 O4 6.6(6) . .
O1 C1 C2 O4 -174.3(3) . .
O3 C1 C2 O2 -172.2(3) . .
O1 C1 C2 O2 6.9(5) . .
C8 N1 C3 P1 61.7(4) . .
C6 N1 C3 P1 -60.4(4) . .
C4 P1 C3 N1 48.4(3) . .
C5 P1 C3 N1 -51.3(3) . .
Ru1 P1 C3 N1 176.1(2) . .
C7 N2 C4 P1 -61.6(4) . .
C6 N2 C4 P1 59.2(4) . .
C5 P1 C4 N2 51.7(3) . .
C3 P1 C4 N2 -48.0(3) . .
Ru1 P1 C4 N2 -178.6(2) . .
C7 N3 C5 P1 59.7(4) . .
C8 N3 C5 P1 -60.5(4) . .
C4 P1 C5 N3 -50.3(3) . .
C3 P1 C5 N3 51.0(3) . .
Ru1 P1 C5 N3 -176.7(2) . .
C8 N1 C6 N2 -53.1(4) . .
C3 N1 C6 N2 69.8(4) . .
C4 N2 C6 N1 -68.9(4) . .
C7 N2 C6 N1 52.6(4) . .
C8 N3 C7 N2 54.9(4) . .
C5 N3 C7 N2 -66.9(5) . .
C4 N2 C7 N3 67.8(4) . .
C6 N2 C7 N3 -54.4(4) . .
C6 N1 C8 N3 54.6(4) . .
C3 N1 C8 N3 -68.3(4) . .
C7 N3 C8 N1 -54.7(4) . .
C5 N3 C8 N1 67.3(5) . .
O2 Ru1 C9 C10 -153.2(2) . .
O1 Ru1 C9 C10 130.4(4) . .
C11 Ru1 C9 C10 28.5(2) . .
C14 Ru1 C9 C10 128.7(3) . .
C12 Ru1 C9 C10 64.9(2) . .
C13 Ru1 C9 C10 101.4(2) . .
P1 Ru1 C9 C10 -65.5(2) . .
O2 Ru1 C9 C14 78.1(2) . .
O1 Ru1 C9 C14 1.7(6) . .
C10 Ru1 C9 C14 -128.7(3) . .
C11 Ru1 C9 C14 -100.2(2) . .
C12 Ru1 C9 C14 -63.8(2) . .
C13 Ru1 C9 C14 -27.3(2) . .
P1 Ru1 C9 C14 165.8(2) . .
O2 Ru1 C9 C15 -37.5(4) . .
O1 Ru1 C9 C15 -113.8(5) . .
C10 Ru1 C9 C15 115.8(5) . .
C11 Ru1 C9 C15 144.2(5) . .
C14 Ru1 C9 C15 -115.5(5) . .
C12 Ru1 C9 C15 -179.3(4) . .
C13 Ru1 C9 C15 -142.8(5) . .
P1 Ru1 C9 C15 50.2(4) . .
C14 C9 C10 C11 1.9(5) . .
C15 C9 C10 C11 -177.4(3) . .
Ru1 C9 C10 C11 -54.5(3) . .
C14 C9 C10 Ru1 56.3(3) . .
C15 C9 C10 Ru1 -123.0(4) . .
O2 Ru1 C10 C11 169.65(18) . .
O1 Ru1 C10 C11 -22.3(4) . .
C9 Ru1 C10 C11 133.6(3) . .
C14 Ru1 C10 C11 102.4(2) . .
C12 Ru1 C10 C11 28.7(2) . .
C13 Ru1 C10 C11 66.2(2) . .
P1 Ru1 C10 C11 -107.0(2) . .
O2 Ru1 C10 C9 36.1(3) . .
O1 Ru1 C10 C9 -155.8(2) . .
C11 Ru1 C10 C9 -133.6(3) . .
C14 Ru1 C10 C9 -31.2(2) . .
C12 Ru1 C10 C9 -104.9(2) . .
C13 Ru1 C10 C9 -67.4(2) . .
P1 Ru1 C10 C9 119.5(2) . .
C9 C10 C11 C12 0.7(5) . .
Ru1 C10 C11 C12 -53.6(3) . .
C9 C10 C11 Ru1 54.3(3) . .
O2 Ru1 C11 C10 -35.6(6) . .
O1 Ru1 C11 C10 168.1(2) . .
C9 Ru1 C11 C10 -28.5(2) . .
C14 Ru1 C11 C10 -66.3(2) . .
C12 Ru1 C11 C10 -132.9(3) . .
C13 Ru1 C11 C10 -102.4(2) . .
P1 Ru1 C11 C10 76.0(2) . .
O2 Ru1 C11 C12 97.3(5) . .
O1 Ru1 C11 C12 -59.0(2) . .
C10 Ru1 C11 C12 132.9(3) . .
C9 Ru1 C11 C12 104.4(2) . .
C14 Ru1 C11 C12 66.7(2) . .
C13 Ru1 C11 C12 30.5(2) . .
P1 Ru1 C11 C12 -151.06(19) . .
C10 C11 C12 C13 -3.4(5) . .
Ru1 C11 C12 C13 -56.1(3) . .
C10 C11 C12 C16 177.9(3) . .
Ru1 C11 C12 C16 125.1(3) . .
C10 C11 C12 Ru1 52.7(3) . .
O2 Ru1 C12 C11 -157.8(2) . .
O1 Ru1 C12 C11 128.4(2) . .
C10 Ru1 C12 C11 -28.9(2) . .
C9 Ru1 C12 C11 -65.7(2) . .
C14 Ru1 C12 C11 -102.1(2) . .
C13 Ru1 C12 C11 -130.0(3) . .
P1 Ru1 C12 C11 39.3(3) . .
O2 Ru1 C12 C13 -27.7(3) . .
O1 Ru1 C12 C13 -101.6(2) . .
C10 Ru1 C12 C13 101.1(2) . .
C9 Ru1 C12 C13 64.3(2) . .
C11 Ru1 C12 C13 130.0(3) . .
C14 Ru1 C12 C13 27.9(2) . .
P1 Ru1 C12 C13 169.30(16) . .
O2 Ru1 C12 C16 87.3(3) . .
O1 Ru1 C12 C16 13.4(3) . .
C10 Ru1 C12 C16 -143.9(3) . .
C9 Ru1 C12 C16 179.3(3) . .
C11 Ru1 C12 C16 -115.0(4) . .
C14 Ru1 C12 C16 142.9(3) . .
C13 Ru1 C12 C16 115.0(4) . .
P1 Ru1 C12 C16 -75.7(3) . .
C11 C12 C13 C14 3.5(5) . .
C16 C12 C13 C14 -177.8(3) . .
Ru1 C12 C13 C14 -51.9(3) . .
C11 C12 C13 Ru1 55.4(3) . .
C16 C12 C13 Ru1 -125.9(3) . .
O2 Ru1 C13 C14 -63.8(2) . .
O1 Ru1 C13 C14 -144.4(2) . .
C10 Ru1 C13 C14 65.8(2) . .
C9 Ru1 C13 C14 28.1(2) . .
C11 Ru1 C13 C14 103.2(3) . .
C12 Ru1 C13 C14 133.6(3) . .
P1 Ru1 C13 C14 96.6(4) . .
O2 Ru1 C13 C12 162.64(19) . .
O1 Ru1 C13 C12 82.0(2) . .
C10 Ru1 C13 C12 -67.8(2) . .
C9 Ru1 C13 C12 -105.5(2) . .
C11 Ru1 C13 C12 -30.3(2) . .
C14 Ru1 C13 C12 -133.6(3) . .
P1 Ru1 C13 C12 -37.0(5) . .
C12 C13 C14 C9 -0.9(5) . .
Ru1 C13 C14 C9 -52.7(3) . .
C12 C13 C14 Ru1 51.8(3) . .
C10 C9 C14 C13 -1.8(5) . .
C15 C9 C14 C13 177.5(3) . .
Ru1 C9 C14 C13 53.8(3) . .
C10 C9 C14 Ru1 -55.5(3) . .
C15 C9 C14 Ru1 123.8(4) . .
O2 Ru1 C14 C13 121.0(2) . .
O1 Ru1 C14 C13 46.0(3) . .
C10 Ru1 C14 C13 -103.3(3) . .
C9 Ru1 C14 C13 -134.6(3) . .
C11 Ru1 C14 C13 -65.8(2) . .
C12 Ru1 C14 C13 -28.6(2) . .
P1 Ru1 C14 C13 -157.50(17) . .
O2 Ru1 C14 C9 -104.4(2) . .
O1 Ru1 C14 C9 -179.4(2) . .
C10 Ru1 C14 C9 31.3(2) . .
C11 Ru1 C14 C9 68.8(2) . .
C12 Ru1 C14 C9 106.0(2) . .
C13 Ru1 C14 C9 134.6(3) . .
P1 Ru1 C14 C9 -22.9(3) . .
C11 C12 C16 C17 90.7(4) . .
C13 C12 C16 C17 -88.0(4) . .
Ru1 C12 C16 C17 -179.4(2) . .
C12 C16 C17 C18 62.2(4) . .
C19 N4 C18 O5 -5.6(6) . .
C19 N4 C18 C17 174.7(3) . .
C16 C17 C18 O5 -109.1(4) . .
C16 C17 C18 N4 70.6(4) . .
C18 N4 C19 C20 -88.6(4) . .
C18 N4 C19 C19 148.2(4) . 2_666
N4 C19 C20 C25 -50.2(5) . .
C19 C19 C20 C25 71.0(5) 2_666 .
N4 C19 C20 C21 128.6(4) . .
C19 C19 C20 C21 -110.2(5) 2_666 .
C25 C20 C21 C22 1.8(6) . .
C19 C20 C21 C22 -177.1(4) . .
C20 C21 C22 C23 0.1(7) . .
C21 C22 C23 C24 -2.1(7) . .
C22 C23 C24 C25 2.0(7) . .
C21 C20 C25 C24 -1.8(6) . .
C19 C20 C25 C24 177.0(4) . .
C23 C24 C25 C20 -0.1(6) . .
